data_7214104
loop_
_publ_author_name
'Kalita, Alok Ch.'
'Sharma, Kamna'
'Murugavel, Ramaswamy'

_publ_section_title
;
 Pseudopolymorphism leading and two different supramolecular aggregations
 in a phosphate monoester: role of a rare water-dimer
;
_journal_issue 1
_journal_name_full CrystEngComm
_journal_page_first 51
_journal_paper_doi 10.1039/c3ce40912k
_journal_volume 16
_journal_year 2014
_chemical_formula_sum 'C12 H20.66667 N O4.33333 P'
_chemical_formula_weight 279.27
_chemical_name_systematic
;
 ?
;
_space_group_IT_number 15
_symmetry_cell_setting monoclinic
_symmetry_space_group_name_Hall '-C 2yc'
_symmetry_space_group_name_H-M 'C 1 2/c 1'
_atom_sites_solution_hydrogens geom
_atom_sites_solution_primary direct
_atom_sites_solution_secondary difmap
_audit_creation_method SHELXL-97
_cell_angle_alpha 90.00
_cell_angle_beta 90.311(15)
_cell_angle_gamma 90.00
_cell_formula_units_Z 24
_cell_length_a 19.394(16)
_cell_length_b 35.68(3)
_cell_length_c 15.180(11)
_cell_measurement_reflns_used 8575
_cell_measurement_temperature 150(2)
_cell_measurement_theta_max 25.3
_cell_measurement_theta_min 3.2
_cell_volume 10504(15)
_computing_cell_refinement 'CrystalClear-SM Expert 2.0 r4'
_computing_data_collection 'CrystalClear-SM Expert 2.0 r4 (Rigaku, 2009)'
_computing_data_reduction 'CrystalClear-SM Expert 2.0 r4'
_computing_molecular_graphics 'CrystalStructure 4.0 (Rigaku, 2010)'
_computing_publication_material 'CrystalStructure 4.0'
_computing_structure_refinement 'SHELXL97 (Sheldrick, 2008)'
_computing_structure_solution 'SHELXS86 (Sheldrick, 1985)'
_diffrn_ambient_temperature 150(2)
_diffrn_detector_area_resol_mean 28.5714
_diffrn_measured_fraction_theta_full 0.996
_diffrn_measured_fraction_theta_max 0.996
_diffrn_measurement_device_type 'Rigaku Saturn724+'
_diffrn_measurement_method \w-scans
_diffrn_radiation_monochromator graphite
_diffrn_radiation_source 'fine-focus sealed tube'
_diffrn_radiation_type MoK\a
_diffrn_radiation_wavelength 0.71075
_diffrn_reflns_av_R_equivalents 0.0748
_diffrn_reflns_av_sigmaI/netI 0.0725
_diffrn_reflns_limit_h_max 23
_diffrn_reflns_limit_h_min -15
_diffrn_reflns_limit_k_max 41
_diffrn_reflns_limit_k_min -42
_diffrn_reflns_limit_l_max 18
_diffrn_reflns_limit_l_min -18
_diffrn_reflns_number 38532
_diffrn_reflns_theta_full 25.00
_diffrn_reflns_theta_max 25.00
_diffrn_reflns_theta_min 3.20
_exptl_absorpt_coefficient_mu 0.165
_exptl_absorpt_correction_T_max 0.9886
_exptl_absorpt_correction_T_min 0.9491
_exptl_absorpt_correction_type multi-scan
_exptl_absorpt_process_details 'NUMABS (Rigaku, 1999)'
_exptl_crystal_colour Colorless
_exptl_crystal_density_diffrn 1.060
_exptl_crystal_density_method 'not measured'
_exptl_crystal_description Block
_exptl_crystal_F_000 3584
_exptl_crystal_size_max 0.32
_exptl_crystal_size_mid 0.10
_exptl_crystal_size_min 0.07
_refine_diff_density_max 1.739
_refine_diff_density_min -0.894
_refine_diff_density_rms 0.091
_refine_ls_extinction_method none
_refine_ls_goodness_of_fit_ref 1.241
_refine_ls_hydrogen_treatment mixed
_refine_ls_matrix_type full
_refine_ls_number_parameters 496
_refine_ls_number_reflns 9210
_refine_ls_number_restraints 0
_refine_ls_restrained_S_all 1.241
_refine_ls_R_factor_all 0.1435
_refine_ls_R_factor_gt 0.1331
_refine_ls_shift/su_max 0.001
_refine_ls_shift/su_mean 0.000
_refine_ls_structure_factor_coef Fsqd
_refine_ls_weighting_details 'calc w=1/[\s^2^(Fo^2^)+(0.0833P)^2^+85.6570P] where P=(Fo^2^+2Fc^2^)/3'
_refine_ls_weighting_scheme calc
_refine_ls_wR_factor_gt 0.2882
_refine_ls_wR_factor_ref 0.2947
_reflns_number_gt 8390
_reflns_number_total 9210
_reflns_threshold_expression >2sigma(I)
_cod_data_source_file c3ce40912k.txt
_cod_data_source_block 1c_shelxl
_cod_depositor_comments
;
The following automatic conversions were performed:

'_exptl_absorpt_correction_type' value 'Multi-scan' changed to
'multi-scan' according to
/usr/data/users/saulius/automatic-downloads/current/RSC/lib/dictionaries/cif_core.dic
dictionary named 'cif_core.dic' version 2.4.2 from 2011-04-26.

Automatic conversion script
Id: cif_fix_values 2281 2013-09-26 08:29:07Z andrius 
;
_cod_original_sg_symbol_H-M 'C 2/c'
_cod_database_code 7214104

loop_
_symmetry_equiv_pos_as_xyz
'x, y, z'
'-x, y, -z+1/2'
'x+1/2, y+1/2, z'
'-x+1/2, y+1/2, -z+1/2'
'-x, -y, -z'
'x, -y, z-1/2'
'-x+1/2, -y+1/2, -z'
'x+1/2, -y+1/2, z-1/2'

loop_
_atom_site_label
_atom_site_type_symbol
_atom_site_fract_x
_atom_site_fract_y
_atom_site_fract_z
_atom_site_U_iso_or_equiv
_atom_site_adp_type
_atom_site_occupancy
_atom_site_symmetry_multiplicity
_atom_site_calc_flag
_atom_site_refinement_flags
P1 P 0.44888(8) 0.23045(4) 0.37817(10) 0.0296(4) Uani 1 1 d .
P2 P 0.81429(11) 0.14264(5) 0.62527(11) 0.0435(5) Uani 1 1 d .
P3 P 1.12790(8) 0.08800(4) 0.60880(10) 0.0289(4) Uani 1 1 d .
O1 O 0.4413(2) 0.21454(12) 0.4777(2) 0.0310(9) Uani 1 1 d .
O2 O 0.4834(3) 0.19739(14) 0.3296(3) 0.0526(14) Uani 1 1 d .
O3 O 0.3789(2) 0.24190(12) 0.3421(3) 0.0346(10) Uani 1 1 d .
O4 O 0.5005(2) 0.26292(13) 0.3861(3) 0.0435(12) Uani 1 1 d .
O5 O 0.7542(2) 0.13556(11) 0.5532(3) 0.0365(10) Uani 1 1 d .
O6 O 0.8063(2) 0.18078(11) 0.6656(3) 0.0333(10) Uani 1 1 d .
O7 O 0.8169(4) 0.10994(16) 0.6816(4) 0.089(2) Uani 1 1 d .
O8 O 0.8826(3) 0.1409(3) 0.5700(5) 0.120(4) Uani 1 1 d .
O9 O 1.1486(2) 0.07319(12) 0.5121(2) 0.0333(10) Uani 1 1 d .
O10 O 1.0714(2) 0.06392(11) 0.6480(2) 0.0328(10) Uani 1 1 d .
O11 O 1.1115(2) 0.12918(11) 0.5981(3) 0.0350(10) Uani 1 1 d .
O12 O 1.1981(2) 0.08300(13) 0.6600(3) 0.0396(11) Uani 1 1 d .
O13 O 0.9973(3) 0.16374(14) 0.6532(4) 0.0542(13) Uani 1 1 d .
N1 N 0.1909(3) 0.18947(14) 0.6550(3) 0.0311(11) Uani 1 1 d .
N2 N 0.6336(3) 0.24882(14) 0.3422(3) 0.0311(11) Uani 1 1 d .
N3 N 1.0722(3) -0.05883(13) 0.3321(3) 0.0320(11) Uani 1 1 d .
C1 C 0.3789(3) 0.20811(17) 0.5229(3) 0.0279(13) Uani 1 1 d .
C2 C 0.3547(3) 0.17096(16) 0.5279(4) 0.0301(13) Uani 1 1 d .
C3 C 0.2927(3) 0.16516(17) 0.5745(4) 0.0308(13) Uani 1 1 d .
H3 H 0.2747 0.1405 0.5807 0.037 Uiso 1 1 calc R
C4 C 0.2584(3) 0.19517(16) 0.6110(4) 0.0279(13) Uani 1 1 d .
C5 C 0.2833(3) 0.23141(17) 0.6069(4) 0.0296(13) Uani 1 1 d .
H5 H 0.2582 0.2514 0.6330 0.036 Uiso 1 1 calc R
C6 C 0.3467(3) 0.23866(15) 0.5636(3) 0.0250(12) Uani 1 1 d .
C7 C 0.3906(4) 0.13818(18) 0.4812(5) 0.0422(16) Uani 1 1 d .
H7 H 0.4380 0.1464 0.4642 0.051 Uiso 1 1 calc R
C8 C 0.3503(5) 0.1280(3) 0.3965(6) 0.072(3) Uani 1 1 d .
H8A H 0.3733 0.1071 0.3667 0.107 Uiso 1 1 calc R
H8B H 0.3487 0.1498 0.3573 0.107 Uiso 1 1 calc R
H8C H 0.3032 0.1206 0.4119 0.107 Uiso 1 1 calc R
C9 C 0.3972(5) 0.1039(2) 0.5426(6) 0.062(2) Uani 1 1 d .
H9A H 0.4209 0.0836 0.5115 0.093 Uiso 1 1 calc R
H9B H 0.3512 0.0955 0.5601 0.093 Uiso 1 1 calc R
H9C H 0.4238 0.1109 0.5952 0.093 Uiso 1 1 calc R
C10 C 0.3792(3) 0.27775(16) 0.5639(4) 0.0325(14) Uani 1 1 d .
H10 H 0.3930 0.2836 0.5020 0.039 Uiso 1 1 calc R
C11 C 0.4451(3) 0.2782(2) 0.6208(5) 0.0450(17) Uani 1 1 d .
H11A H 0.4652 0.3034 0.6202 0.068 Uiso 1 1 calc R
H11B H 0.4784 0.2602 0.5971 0.068 Uiso 1 1 calc R
H11C H 0.4336 0.2712 0.6815 0.068 Uiso 1 1 calc R
C12 C 0.3299(4) 0.30906(17) 0.5943(4) 0.0393(15) Uani 1 1 d .
H12A H 0.3539 0.3332 0.5925 0.059 Uiso 1 1 calc R
H12B H 0.3149 0.3039 0.6547 0.059 Uiso 1 1 calc R
H12C H 0.2896 0.3099 0.5551 0.059 Uiso 1 1 calc R
C13 C 0.7253(3) 0.16484(16) 0.5017(4) 0.0303(13) Uani 1 1 d .
C14 C 0.6693(3) 0.18562(17) 0.5366(4) 0.0337(14) Uani 1 1 d .
C15 C 0.6409(3) 0.21347(18) 0.4825(4) 0.0346(14) Uani 1 1 d .
H15 H 0.6042 0.2285 0.5039 0.041 Uiso 1 1 calc R
C16 C 0.6656(3) 0.21943(17) 0.3980(4) 0.0319(14) Uani 1 1 d .
C17 C 0.7186(3) 0.19779(17) 0.3638(4) 0.0324(14) Uani 1 1 d .
H17 H 0.7339 0.2019 0.3053 0.039 Uiso 1 1 calc R
C18 C 0.7499(3) 0.16970(17) 0.4158(4) 0.0329(14) Uani 1 1 d .
C19 C 0.6383(3) 0.1778(2) 0.6271(4) 0.0424(16) Uani 1 1 d .
H19 H 0.6694 0.1599 0.6588 0.051 Uiso 1 1 calc R
C20 C 0.6322(5) 0.2133(3) 0.6831(5) 0.067(3) Uani 1 1 d .
H20A H 0.6127 0.2069 0.7406 0.101 Uiso 1 1 calc R
H20B H 0.6020 0.2313 0.6532 0.101 Uiso 1 1 calc R
H20C H 0.6780 0.2244 0.6914 0.101 Uiso 1 1 calc R
C21 C 0.5678(5) 0.1591(3) 0.6169(6) 0.089(4) Uani 1 1 d .
H21A H 0.5487 0.1539 0.6753 0.133 Uiso 1 1 calc R
H21B H 0.5728 0.1356 0.5844 0.133 Uiso 1 1 calc R
H21C H 0.5367 0.1759 0.5846 0.133 Uiso 1 1 calc R
C22 C 0.8077(4) 0.14529(19) 0.3768(4) 0.0418(16) Uani 1 1 d .
H22 H 0.8225 0.1270 0.4230 0.050 Uiso 1 1 calc R
C23 C 0.8709(4) 0.1690(2) 0.3519(5) 0.059(2) Uani 1 1 d .
H23A H 0.9067 0.1527 0.3274 0.088 Uiso 1 1 calc R
H23B H 0.8888 0.1817 0.4046 0.088 Uiso 1 1 calc R
H23C H 0.8574 0.1878 0.3079 0.088 Uiso 1 1 calc R
C24 C 0.7812(4) 0.1230(2) 0.2972(5) 0.055(2) Uani 1 1 d .
H24A H 0.8186 0.1076 0.2736 0.083 Uiso 1 1 calc R
H24B H 0.7649 0.1403 0.2517 0.083 Uiso 1 1 calc R
H24C H 0.7431 0.1067 0.3156 0.083 Uiso 1 1 calc R
C25 C 1.1289(3) 0.03910(16) 0.4707(4) 0.0267(12) Uani 1 1 d .
C26 C 1.1760(3) 0.01005(18) 0.4674(4) 0.0354(14) Uani 1 1 d .
C27 C 1.1569(3) -0.02245(19) 0.4196(4) 0.0403(16) Uani 1 1 d .
H27 H 1.1880 -0.0429 0.4152 0.048 Uiso 1 1 calc R
C28 C 1.0929(3) -0.02426(16) 0.3793(4) 0.0289(13) Uani 1 1 d .
C29 C 1.0464(3) 0.00511(16) 0.3830(4) 0.0289(13) Uani 1 1 d .
H29 H 1.0026 0.0030 0.3550 0.035 Uiso 1 1 calc R
C30 C 1.0642(3) 0.03842(16) 0.4288(4) 0.0289(13) Uani 1 1 d .
C31 C 1.2458(4) 0.0118(2) 0.5146(6) 0.066(2) Uani 1 1 d .
H31 H 1.2510 0.0377 0.5388 0.079 Uiso 1 1 calc R
C32 C 1.2454(8) -0.0153(4) 0.5935(11) 0.171(8) Uani 1 1 d .
H32A H 1.2900 -0.0142 0.6240 0.257 Uiso 1 1 calc R
H32B H 1.2372 -0.0409 0.5724 0.257 Uiso 1 1 calc R
H32C H 1.2087 -0.0081 0.6342 0.257 Uiso 1 1 calc R
C33 C 1.3051(5) 0.0056(5) 0.4492(11) 0.169(8) Uani 1 1 d .
H33A H 1.3493 0.0068 0.4807 0.254 Uiso 1 1 calc R
H33B H 1.3038 0.0252 0.4039 0.254 Uiso 1 1 calc R
H33C H 1.3001 -0.0190 0.4214 0.254 Uiso 1 1 calc R
C34 C 1.0159(3) 0.07234(17) 0.4284(4) 0.0368(15) Uani 1 1 d .
H34 H 1.0138 0.0822 0.4899 0.044 Uiso 1 1 calc R
C35 C 1.0470(4) 0.10376(19) 0.3691(5) 0.056(2) Uani 1 1 d .
H35A H 1.0162 0.1255 0.3690 0.084 Uiso 1 1 calc R
H35B H 1.0520 0.0944 0.3088 0.084 Uiso 1 1 calc R
H35C H 1.0923 0.1111 0.3922 0.084 Uiso 1 1 calc R
C36 C 0.9417(4) 0.06300(19) 0.3990(5) 0.0447(17) Uani 1 1 d .
H36A H 0.9135 0.0858 0.4007 0.067 Uiso 1 1 calc R
H36B H 0.9222 0.0442 0.4388 0.067 Uiso 1 1 calc R
H36C H 0.9422 0.0531 0.3388 0.067 Uiso 1 1 calc R
H3B H 1.0977 -0.0795 0.3405 0.080 Uiso 1 1 d .
H1A H 0.1635 0.1696 0.6400 0.080 Uiso 1 1 d .
H2B H 0.6569 0.2713 0.3474 0.080 Uiso 1 1 d .
H2A H 0.5881 0.2532 0.3605 0.080 Uiso 1 1 d .
H3C H 1.0740 -0.0584 0.2630 0.080 Uiso 1 1 d .
H2C H 0.6333 0.2380 0.2746 0.080 Uiso 1 1 d .
H3A H 1.0321 -0.0669 0.3510 0.080 Uiso 1 1 d .
H1C H 0.1618 0.2125 0.6597 0.080 Uiso 1 1 d .
H1B H 0.2001 0.1825 0.7170 0.080 Uiso 1 1 d .

loop_
_atom_site_aniso_label
_atom_site_aniso_U_11
_atom_site_aniso_U_22
_atom_site_aniso_U_33
_atom_site_aniso_U_23
_atom_site_aniso_U_13
_atom_site_aniso_U_12
P1 0.0315(8) 0.0316(8) 0.0258(8) 0.0039(6) 0.0047(6) 0.0051(7)
P2 0.0602(12) 0.0391(10) 0.0310(9) -0.0043(7) -0.0214(8) 0.0155(9)
P3 0.0300(8) 0.0299(8) 0.0269(8) -0.0058(6) -0.0016(6) -0.0056(6)
O1 0.026(2) 0.042(2) 0.026(2) 0.0063(18) 0.0034(17) -0.0011(18)
O2 0.066(3) 0.054(3) 0.038(3) 0.002(2) 0.009(2) 0.030(3)
O3 0.031(2) 0.041(2) 0.031(2) 0.0021(19) -0.0008(18) 0.0084(19)
O4 0.033(2) 0.043(3) 0.055(3) 0.021(2) 0.008(2) -0.004(2)
O5 0.055(3) 0.031(2) 0.024(2) 0.0038(17) -0.012(2) 0.000(2)
O6 0.039(2) 0.035(2) 0.027(2) -0.0011(18) -0.0006(18) -0.0007(19)
O7 0.168(7) 0.046(3) 0.051(3) 0.006(3) -0.043(4) 0.008(4)
O8 0.047(4) 0.206(9) 0.105(5) -0.104(6) -0.033(4) 0.061(5)
O9 0.039(2) 0.036(2) 0.025(2) -0.0110(18) 0.0023(18) -0.0111(19)
O10 0.038(2) 0.036(2) 0.025(2) -0.0022(18) -0.0002(18) -0.0096(19)
O11 0.038(2) 0.027(2) 0.040(2) -0.0072(18) 0.0004(19) -0.0068(18)
O12 0.033(2) 0.046(3) 0.040(2) -0.008(2) -0.009(2) -0.002(2)
O13 0.051(3) 0.046(3) 0.066(3) 0.002(3) 0.005(3) -0.001(2)
N1 0.033(3) 0.032(3) 0.028(3) 0.006(2) 0.001(2) -0.005(2)
N2 0.030(3) 0.033(3) 0.030(3) 0.008(2) -0.004(2) 0.003(2)
N3 0.042(3) 0.024(3) 0.030(3) -0.007(2) -0.002(2) 0.002(2)
C1 0.028(3) 0.036(3) 0.019(3) 0.005(2) -0.001(2) 0.000(3)
C2 0.037(3) 0.026(3) 0.027(3) 0.000(2) -0.002(3) 0.002(3)
C3 0.033(3) 0.030(3) 0.030(3) 0.000(3) -0.003(3) -0.004(3)
C4 0.028(3) 0.031(3) 0.025(3) 0.004(2) 0.002(2) -0.005(2)
C5 0.032(3) 0.034(3) 0.023(3) 0.003(2) -0.002(2) 0.004(3)
C6 0.026(3) 0.027(3) 0.022(3) -0.001(2) -0.003(2) 0.000(2)
C7 0.046(4) 0.034(4) 0.046(4) -0.007(3) 0.007(3) 0.006(3)
C8 0.080(6) 0.074(6) 0.061(5) -0.033(5) -0.004(5) 0.024(5)
C9 0.067(5) 0.034(4) 0.085(6) 0.003(4) 0.013(5) 0.010(4)
C10 0.037(3) 0.030(3) 0.031(3) 0.000(3) 0.002(3) -0.006(3)
C11 0.038(4) 0.042(4) 0.054(4) -0.010(3) -0.012(3) -0.011(3)
C12 0.046(4) 0.030(3) 0.042(4) -0.004(3) 0.003(3) -0.004(3)
C13 0.037(3) 0.029(3) 0.025(3) 0.002(2) -0.011(3) -0.003(3)
C14 0.040(4) 0.034(3) 0.028(3) 0.003(3) -0.008(3) -0.006(3)
C15 0.025(3) 0.044(4) 0.034(3) 0.006(3) 0.000(3) 0.000(3)
C16 0.035(3) 0.031(3) 0.029(3) 0.005(3) -0.006(3) -0.006(3)
C17 0.028(3) 0.040(4) 0.029(3) 0.009(3) -0.002(3) 0.000(3)
C18 0.034(3) 0.035(3) 0.030(3) 0.006(3) -0.004(3) 0.002(3)
C19 0.039(4) 0.059(4) 0.029(3) 0.013(3) -0.004(3) 0.002(3)
C20 0.078(6) 0.097(7) 0.028(4) 0.000(4) 0.002(4) 0.026(5)
C21 0.071(6) 0.144(10) 0.051(5) 0.031(6) -0.006(5) -0.049(6)
C22 0.048(4) 0.045(4) 0.032(3) 0.008(3) -0.011(3) 0.011(3)
C23 0.041(4) 0.078(6) 0.057(5) 0.011(4) 0.002(4) 0.014(4)
C24 0.070(5) 0.055(5) 0.041(4) -0.003(3) 0.001(4) 0.019(4)
C25 0.030(3) 0.026(3) 0.024(3) -0.007(2) 0.003(2) -0.006(2)
C26 0.026(3) 0.039(4) 0.041(4) -0.012(3) -0.007(3) 0.001(3)
C27 0.035(4) 0.037(4) 0.049(4) -0.010(3) -0.002(3) 0.010(3)
C28 0.031(3) 0.028(3) 0.027(3) -0.006(2) 0.001(2) 0.001(3)
C29 0.031(3) 0.033(3) 0.022(3) 0.001(2) -0.003(2) -0.001(3)
C30 0.039(3) 0.028(3) 0.020(3) -0.001(2) 0.000(2) -0.001(3)
C31 0.040(4) 0.057(5) 0.101(7) -0.028(5) -0.017(4) 0.005(4)
C32 0.159(14) 0.147(13) 0.206(17) 0.072(12) -0.146(13) -0.054(11)
C33 0.028(5) 0.242(18) 0.238(18) -0.157(15) 0.004(8) -0.002(8)
C34 0.043(4) 0.033(3) 0.034(3) -0.010(3) -0.008(3) 0.005(3)
C35 0.077(6) 0.031(4) 0.060(5) 0.009(3) -0.021(4) -0.010(4)
C36 0.049(4) 0.038(4) 0.047(4) -0.005(3) -0.005(3) 0.014(3)

loop_
_atom_type_symbol
_atom_type_description
_atom_type_scat_dispersion_real
_atom_type_scat_dispersion_imag
_atom_type_scat_source
C C 0.0033 0.0016 'International Tables Vol C Tables 4.2.6.8 and 6.1.1.4'
H H 0.0000 0.0000 'International Tables Vol C Tables 4.2.6.8 and 6.1.1.4'
N N 0.0061 0.0033 'International Tables Vol C Tables 4.2.6.8 and 6.1.1.4'
O O 0.0106 0.0060 'International Tables Vol C Tables 4.2.6.8 and 6.1.1.4'
P P 0.1023 0.0942 'International Tables Vol C Tables 4.2.6.8 and 6.1.1.4'

loop_
_geom_angle_atom_site_label_1
_geom_angle_atom_site_label_2
_geom_angle_atom_site_label_3
_geom_angle
O3 P1 O4 114.0(3)
O3 P1 O2 115.0(3)
O4 P1 O2 109.2(3)
O3 P1 O1 110.2(2)
O4 P1 O1 104.7(2)
O2 P1 O1 102.7(2)
O7 P2 O6 119.6(3)
O7 P2 O8 104.8(5)
O6 P2 O8 110.1(4)
O7 P2 O5 107.3(3)
O6 P2 O5 110.0(2)
O8 P2 O5 103.8(3)
O11 P3 O10 116.2(3)
O11 P3 O12 110.1(2)
O10 P3 O12 111.5(3)
O11 P3 O9 105.9(2)
O10 P3 O9 110.8(2)
O12 P3 O9 101.2(2)
C1 O1 P1 126.2(4)
C13 O5 P2 122.7(4)
C25 O9 P3 128.0(4)
C6 C1 C2 124.0(5)
C6 C1 O1 118.2(5)
C2 C1 O1 117.7(5)
C1 C2 C3 116.7(5)
C1 C2 C7 122.7(5)
C3 C2 C7 120.5(5)
C4 C3 C2 120.1(5)
C4 C3 H3 120.0
C2 C3 H3 120.0
C5 C4 C3 122.6(5)
C5 C4 N1 117.2(5)
C3 C4 N1 120.2(5)
C4 C5 C6 119.6(5)
C4 C5 H5 120.2
C6 C5 H5 120.2
C1 C6 C5 116.8(5)
C1 C6 C10 121.7(5)
C5 C6 C10 121.4(5)
C9 C7 C2 111.2(6)
C9 C7 C8 110.9(7)
C2 C7 C8 109.5(6)
C9 C7 H7 108.4
C2 C7 H7 108.4
C8 C7 H7 108.4
C7 C8 H8A 109.5
C7 C8 H8B 109.5
H8A C8 H8B 109.5
C7 C8 H8C 109.5
H8A C8 H8C 109.5
H8B C8 H8C 109.5
C7 C9 H9A 109.5
C7 C9 H9B 109.5
H9A C9 H9B 109.5
C7 C9 H9C 109.5
H9A C9 H9C 109.5
H9B C9 H9C 109.5
C6 C10 C11 110.6(5)
C6 C10 C12 113.9(5)
C11 C10 C12 109.8(5)
C6 C10 H10 107.5
C11 C10 H10 107.5
C12 C10 H10 107.5
C10 C11 H11A 109.5
C10 C11 H11B 109.5
H11A C11 H11B 109.5
C10 C11 H11C 109.5
H11A C11 H11C 109.5
H11B C11 H11C 109.5
C10 C12 H12A 109.5
C10 C12 H12B 109.5
H12A C12 H12B 109.5
C10 C12 H12C 109.5
H12A C12 H12C 109.5
H12B C12 H12C 109.5
C18 C13 C14 123.3(5)
C18 C13 O5 117.9(5)
C14 C13 O5 118.6(5)
C15 C14 C13 116.8(5)
C15 C14 C19 120.1(6)
C13 C14 C19 123.1(5)
C16 C15 C14 121.0(6)
C16 C15 H15 119.5
C14 C15 H15 119.5
C15 C16 C17 121.3(6)
C15 C16 N2 119.5(5)
C17 C16 N2 119.2(5)
C16 C17 C18 120.2(5)
C16 C17 H17 119.9
C18 C17 H17 119.9
C13 C18 C17 117.4(6)
C13 C18 C22 122.7(5)
C17 C18 C22 119.9(5)
C14 C19 C20 112.2(6)
C14 C19 C21 110.2(6)
C20 C19 C21 110.2(7)
C14 C19 H19 108.0
C20 C19 H19 108.0
C21 C19 H19 108.0
C19 C20 H20A 109.5
C19 C20 H20B 109.5
H20A C20 H20B 109.5
C19 C20 H20C 109.5
H20A C20 H20C 109.5
H20B C20 H20C 109.5
C19 C21 H21A 109.5
C19 C21 H21B 109.5
H21A C21 H21B 109.5
C19 C21 H21C 109.5
H21A C21 H21C 109.5
H21B C21 H21C 109.5
C18 C22 C23 111.4(6)
C18 C22 C24 110.8(6)
C23 C22 C24 110.9(6)
C18 C22 H22 107.8
C23 C22 H22 107.8
C24 C22 H22 107.8
C22 C23 H23A 109.5
C22 C23 H23B 109.5
H23A C23 H23B 109.5
C22 C23 H23C 109.5
H23A C23 H23C 109.5
H23B C23 H23C 109.5
C22 C24 H24A 109.5
C22 C24 H24B 109.5
H24A C24 H24B 109.5
C22 C24 H24C 109.5
H24A C24 H24C 109.5
H24B C24 H24C 109.5
C26 C25 C30 124.0(5)
C26 C25 O9 118.8(5)
C30 C25 O9 116.9(5)
C25 C26 C27 117.5(5)
C25 C26 C31 122.4(6)
C27 C26 C31 120.1(6)
C28 C27 C26 119.8(6)
C28 C27 H27 120.1
C26 C27 H27 120.1
C27 C28 C29 122.1(5)
C27 C28 N3 119.6(5)
C29 C28 N3 118.3(5)
C28 C29 C30 119.8(5)
C28 C29 H29 120.1
C30 C29 H29 120.1
C25 C30 C29 116.8(5)
C25 C30 C34 122.2(5)
C29 C30 C34 120.9(5)
C26 C31 C33 110.8(8)
C26 C31 C32 109.3(8)
C33 C31 C32 114.8(12)
C26 C31 H31 107.2
C33 C31 H31 107.2
C32 C31 H31 107.2
C31 C32 H32A 109.5
C31 C32 H32B 109.5
H32A C32 H32B 109.5
C31 C32 H32C 109.5
H32A C32 H32C 109.5
H32B C32 H32C 109.5
C31 C33 H33A 109.5
C31 C33 H33B 109.5
H33A C33 H33B 109.5
C31 C33 H33C 109.5
H33A C33 H33C 109.5
H33B C33 H33C 109.5
C30 C34 C36 113.6(5)
C30 C34 C35 109.4(6)
C36 C34 C35 110.6(6)
C30 C34 H34 107.7
C36 C34 H34 107.7
C35 C34 H34 107.7
C34 C35 H35A 109.5
C34 C35 H35B 109.5
H35A C35 H35B 109.5
C34 C35 H35C 109.5
H35A C35 H35C 109.5
H35B C35 H35C 109.5
C34 C36 H36A 109.5
C34 C36 H36B 109.5
H36A C36 H36B 109.5
C34 C36 H36C 109.5
H36A C36 H36C 109.5
H36B C36 H36C 109.5

loop_
_geom_bond_atom_site_label_1
_geom_bond_atom_site_label_2
_geom_bond_distance
P1 O3 1.517(4)
P1 O4 1.536(5)
P1 O2 1.546(5)
P1 O1 1.621(4)
P2 O7 1.447(6)
P2 O6 1.501(4)
P2 O8 1.573(7)
P2 O5 1.615(4)
P3 O11 1.512(5)
P3 O10 1.516(4)
P3 O12 1.574(5)
P3 O9 1.613(4)
O1 C1 1.414(7)
O5 C13 1.419(7)
O9 C25 1.420(7)
N1 C4 1.487(7)
N2 C16 1.482(7)
N3 C28 1.481(7)
C1 C6 1.401(8)
C1 C2 1.408(8)
C2 C3 1.414(8)
C2 C7 1.536(8)
C3 C4 1.378(8)
C3 H3 0.9500
C4 C5 1.382(8)
C5 C6 1.422(8)
C5 H5 0.9500
C6 C10 1.530(8)
C7 C9 1.542(10)
C7 C8 1.545(11)
C7 H7 1.0000
C8 H8A 0.9800
C8 H8B 0.9800
C8 H8C 0.9800
C9 H9A 0.9800
C9 H9B 0.9800
C9 H9C 0.9800
C10 C11 1.539(9)
C10 C12 1.543(9)
C10 H10 1.0000
C11 H11A 0.9800
C11 H11B 0.9800
C11 H11C 0.9800
C12 H12A 0.9800
C12 H12B 0.9800
C12 H12C 0.9800
C13 C18 1.401(8)
C13 C14 1.419(9)
C14 C15 1.400(9)
C14 C19 1.529(8)
C15 C16 1.387(8)
C15 H15 0.9500
C16 C17 1.389(9)
C17 C18 1.411(8)
C17 H17 0.9500
C18 C22 1.540(9)
C19 C20 1.531(11)
C19 C21 1.527(11)
C19 H19 1.0000
C20 H20A 0.9800
C20 H20B 0.9800
C20 H20C 0.9800
C21 H21A 0.9800
C21 H21B 0.9800
C21 H21C 0.9800
C22 C23 1.538(10)
C22 C24 1.533(10)
C22 H22 1.0000
C23 H23A 0.9800
C23 H23B 0.9800
C23 H23C 0.9800
C24 H24A 0.9800
C24 H24B 0.9800
C24 H24C 0.9800
C25 C26 1.383(8)
C25 C30 1.404(8)
C26 C27 1.416(9)
C26 C31 1.529(10)
C27 C28 1.382(9)
C27 H27 0.9500
C28 C29 1.385(8)
C29 C30 1.419(8)
C29 H29 0.9500
C30 C34 1.530(8)
C31 C33 1.538(14)
C31 C32 1.539(16)
C31 H31 1.0000
C32 H32A 0.9800
C32 H32B 0.9800
C32 H32C 0.9800
C33 H33A 0.9800
C33 H33B 0.9800
C33 H33C 0.9800
C34 C36 1.541(9)
C34 C35 1.561(10)
C34 H34 1.0000
C35 H35A 0.9800
C35 H35B 0.9800
C35 H35C 0.9800
C36 H36A 0.9800
C36 H36B 0.9800
C36 H36C 0.9800

loop_
_geom_torsion_atom_site_label_1
_geom_torsion_atom_site_label_2
_geom_torsion_atom_site_label_3
_geom_torsion_atom_site_label_4
_geom_torsion
O3 P1 O1 C1 6.3(5)
O4 P1 O1 C1 129.3(5)
O2 P1 O1 C1 -116.6(5)
O7 P2 O5 C13 163.7(5)
O6 P2 O5 C13 32.2(5)
O8 P2 O5 C13 -85.6(6)
O11 P3 O9 C25 -137.7(5)
O10 P3 O9 C25 -10.9(6)
O12 P3 O9 C25 107.4(5)
P1 O1 C1 C6 -82.1(6)
P1 O1 C1 C2 101.0(6)
C6 C1 C2 C3 2.4(9)
O1 C1 C2 C3 179.1(5)
C6 C1 C2 C7 179.0(6)
O1 C1 C2 C7 -4.3(8)
C1 C2 C3 C4 1.2(8)
C7 C2 C3 C4 -175.5(6)
C2 C3 C4 C5 -2.4(9)
C2 C3 C4 N1 176.1(5)
C3 C4 C5 C6 0.2(9)
N1 C4 C5 C6 -178.4(5)
C2 C1 C6 C5 -4.6(8)
O1 C1 C6 C5 178.7(5)
C2 C1 C6 C10 173.7(5)
O1 C1 C6 C10 -3.0(8)
C4 C5 C6 C1 3.2(8)
C4 C5 C6 C10 -175.0(5)
C1 C2 C7 C9 135.2(7)
C3 C2 C7 C9 -48.3(8)
C1 C2 C7 C8 -101.9(8)
C3 C2 C7 C8 74.6(8)
C1 C6 C10 C11 -67.9(7)
C5 C6 C10 C11 110.2(6)
C1 C6 C10 C12 167.9(5)
C5 C6 C10 C12 -13.9(8)
P2 O5 C13 C18 98.5(6)
P2 O5 C13 C14 -86.7(6)
C18 C13 C14 C15 -3.4(9)
O5 C13 C14 C15 -178.0(5)
C18 C13 C14 C19 174.1(6)
O5 C13 C14 C19 -0.4(9)
C13 C14 C15 C16 1.7(9)
C19 C14 C15 C16 -175.9(6)
C14 C15 C16 C17 0.7(9)
C14 C15 C16 N2 179.2(5)
C15 C16 C17 C18 -1.7(9)
N2 C16 C17 C18 179.9(5)
C14 C13 C18 C17 2.6(9)
O5 C13 C18 C17 177.2(5)
C14 C13 C18 C22 -176.1(6)
O5 C13 C18 C22 -1.5(9)
C16 C17 C18 C13 0.0(9)
C16 C17 C18 C22 178.8(6)
C15 C14 C19 C20 -52.9(8)
C13 C14 C19 C20 129.6(7)
C15 C14 C19 C21 70.4(9)
C13 C14 C19 C21 -107.1(8)
C13 C18 C22 C23 -118.6(7)
C17 C18 C22 C23 62.8(8)
C13 C18 C22 C24 117.4(7)
C17 C18 C22 C24 -61.2(8)
P3 O9 C25 C26 -102.5(6)
P3 O9 C25 C30 83.0(6)
C30 C25 C26 C27 -0.9(9)
O9 C25 C26 C27 -175.0(5)
C30 C25 C26 C31 -179.6(7)
O9 C25 C26 C31 6.3(10)
C25 C26 C27 C28 -0.6(10)
C31 C26 C27 C28 178.1(7)
C26 C27 C28 C29 0.9(10)
C26 C27 C28 N3 -177.8(6)
C27 C28 C29 C30 0.4(9)
N3 C28 C29 C30 179.1(5)
C26 C25 C30 C29 2.2(9)
O9 C25 C30 C29 176.4(5)
C26 C25 C30 C34 -175.3(6)
O9 C25 C30 C34 -1.0(8)
C28 C29 C30 C25 -1.9(8)
C28 C29 C30 C34 175.6(5)
C25 C26 C31 C33 -123.6(10)
C27 C26 C31 C33 57.7(12)
C25 C26 C31 C32 109.0(10)
C27 C26 C31 C32 -69.7(11)
C25 C30 C34 C36 -166.0(6)
C29 C30 C34 C36 16.7(8)
C25 C30 C34 C35 69.9(7)
C29 C30 C34 C35 -107.4(6)
